data_7000458
loop_
_publ_author_name
'Li, Qiang'
'Wang, Longsheng'
'Yin, Panchao'
'Wei, Yongge'
'Hao, Jian'
'Zhu, Yulin'
'Zhu, Li'
'Yuan, Gu'

_publ_section_title
;
 Convenient syntheses and structural characterizations of
 mono-substituted alkylimido hexamolybdates: [Mo6O18(NR)]2&#x2212; (R =
 Me, Et, n-Pr, i-Pr, n-Bu, t-Bu, Cy, Hex, Ode)
;
_journal_coden_ASTM DTARAF
_journal_issue 7
_journal_name_full 'Dalton Transactions'
_journal_page_first 1172
_journal_page_last 1179
_journal_paper_doi 10.1039/b813924e
_journal_year 2009
_chemical_formula_sum 'C34 H77 Mo6 N3 O18'
_chemical_formula_weight 1391.63
_space_group_IT_number 14
_symmetry_cell_setting monoclinic
_symmetry_space_group_name_Hall '-P 2yn'
_symmetry_space_group_name_H-M 'P 1 21/n 1'
_atom_sites_solution_hydrogens geom
_atom_sites_solution_primary direct
_atom_sites_solution_secondary difmap
_audit_creation_method SHELXL-97
_cell_angle_alpha 90.00
_cell_angle_beta 104.422(6)
_cell_angle_gamma 90.00
_cell_formula_units_Z 4
_cell_length_a 12.542(4)
_cell_length_b 22.590(7)
_cell_length_c 18.807(6)
_cell_measurement_reflns_used 1499
_cell_measurement_temperature 296(2)
_cell_measurement_theta_max 16.18
_cell_measurement_theta_min 2.24
_cell_volume 5161(3)
_computing_cell_refinement 'Bruker SMART'
_computing_data_collection 'Bruker SMART'
_computing_data_reduction 'Bruker SAINT'
_computing_molecular_graphics 'Bruker SHELXTL'
_computing_publication_material 'Bruker SHELXTL'
_computing_structure_refinement 'SHELXL-97 (Sheldrick, 1997)'
_computing_structure_solution 'SHELXS-97 (Sheldrick, 1990)'
_diffrn_ambient_temperature 296(2)
_diffrn_measured_fraction_theta_full 0.999
_diffrn_measured_fraction_theta_max 0.999
_diffrn_measurement_device_type 'CCD area detector'
_diffrn_measurement_method 'phi and omega scans'
_diffrn_radiation_monochromator graphite
_diffrn_radiation_source 'fine-focus sealed tube'
_diffrn_radiation_type MoK\a
_diffrn_radiation_wavelength 0.71073
_diffrn_reflns_av_R_equivalents 0.0730
_diffrn_reflns_av_sigmaI/netI 0.1340
_diffrn_reflns_limit_h_max 15
_diffrn_reflns_limit_h_min -15
_diffrn_reflns_limit_k_max 27
_diffrn_reflns_limit_k_min -27
_diffrn_reflns_limit_l_max 23
_diffrn_reflns_limit_l_min -17
_diffrn_reflns_number 24640
_diffrn_reflns_theta_full 26.00
_diffrn_reflns_theta_max 26.00
_diffrn_reflns_theta_min 1.44
_exptl_absorpt_coefficient_mu 1.479
_exptl_absorpt_correction_T_max 0.9297
_exptl_absorpt_correction_T_min 0.6653
_exptl_absorpt_correction_type multi-scan
_exptl_crystal_colour yellow
_exptl_crystal_density_diffrn 1.791
_exptl_crystal_density_method 'not measured'
_exptl_crystal_description rod
_exptl_crystal_F_000 2792
_exptl_crystal_size_max 0.30
_exptl_crystal_size_mid 0.10
_exptl_crystal_size_min 0.05
_refine_diff_density_max 1.219
_refine_diff_density_min -1.731
_refine_diff_density_rms 0.130
_refine_ls_extinction_method none
_refine_ls_goodness_of_fit_ref 1.012
_refine_ls_hydrogen_treatment constr
_refine_ls_matrix_type full
_refine_ls_number_parameters 451
_refine_ls_number_reflns 10130
_refine_ls_number_restraints 427
_refine_ls_restrained_S_all 1.048
_refine_ls_R_factor_all 0.0899
_refine_ls_R_factor_gt 0.0605
_refine_ls_shift/su_max 0.000
_refine_ls_shift/su_mean 0.000
_refine_ls_structure_factor_coef Fsqd
_refine_ls_weighting_details 'calc w=1/[\s^2^(Fo^2^)+(0.0583P)^2^+0.0000P] where P=(Fo^2^+2Fc^2^)/3'
_refine_ls_weighting_scheme calc
_refine_ls_wR_factor_gt 0.1516
_refine_ls_wR_factor_ref 0.1557
_reflns_number_gt 4909
_reflns_number_total 10130
_reflns_threshold_expression >2sigma(I)
_cod_data_source_file B813924e.txt
_cod_data_source_block compound-2
_cod_original_cell_volume 5160(3)
_cod_original_sg_symbol_H-M 'P 2(1)/n'
_cod_database_code 7000458

loop_
_symmetry_equiv_pos_as_xyz
'x, y, z'
'-x+1/2, y+1/2, -z+1/2'
'-x, -y, -z'
'x-1/2, -y-1/2, z-1/2'

loop_
_atom_site_label
_atom_site_type_symbol
_atom_site_fract_x
_atom_site_fract_y
_atom_site_fract_z
_atom_site_U_iso_or_equiv
_atom_site_adp_type
_atom_site_occupancy
_atom_site_symmetry_multiplicity
_atom_site_calc_flag
_atom_site_refinement_flags
_atom_site_disorder_assembly
_atom_site_disorder_group
Mo1 Mo 0.33298(7) 0.66702(3) 0.29843(4) 0.0709(2) Uani 1 1 d U . .
Mo2 Mo 0.44793(6) 0.65486(4) 0.16169(4) 0.0769(2) Uani 1 1 d U . .
Mo3 Mo 0.34656(8) 0.52081(3) 0.12978(4) 0.0741(2) Uani 1 1 d . . .
Mo4 Mo 0.23158(6) 0.53436(3) 0.26840(4) 0.05977(19) Uani 1 1 d . . .
Mo5 Mo 0.49659(6) 0.55554(3) 0.29360(4) 0.0631(2) Uani 1 1 d . . .
Mo6 Mo 0.18234(6) 0.63283(3) 0.13524(4) 0.05679(18) Uani 1 1 d . . .
O1 O 0.3359(4) 0.5947(2) 0.2158(2) 0.0482(10) Uani 1 1 d . . .
O2 O 0.5298(4) 0.6999(2) 0.1285(2) 0.0566(9) Uani 1 1 d U . .
O3 O 0.3709(4) 0.4725(2) 0.0680(2) 0.0566(9) Uani 1 1 d . . .
O4 O 0.1511(6) 0.4920(3) 0.3055(4) 0.099(2) Uani 1 1 d . . .
O5 O 0.6081(6) 0.5291(4) 0.3534(3) 0.095(2) Uani 1 1 d . . .
O6 O 0.0701(5) 0.6615(3) 0.0778(4) 0.093(2) Uani 1 1 d . . .
O9 O 0.1259(5) 0.5762(3) 0.1935(3) 0.0779(17) Uani 1 1 d . . .
O11 O 0.3775(4) 0.5142(2) 0.3223(3) 0.0600(13) Uani 1 1 d . . .
O15 O 0.2571(5) 0.4868(2) 0.1889(3) 0.0684(14) Uani 1 1 d . . .
O18 O 0.2453(5) 0.6040(3) 0.3231(3) 0.0814(18) Uani 1 1 d . . .
O7 O 0.4598(5) 0.6213(3) 0.3468(3) 0.0773(16) Uani 1 1 d . . .
O8 O 0.4711(5) 0.5053(3) 0.2105(3) 0.0758(17) Uani 1 1 d . . .
O10 O 0.5517(5) 0.6130(3) 0.2365(4) 0.0895(19) Uani 1 1 d . . .
O12 O 0.3011(4) 0.6730(2) 0.1085(3) 0.0553(11) Uani 1 1 d . . .
O13 O 0.2106(5) 0.6842(2) 0.2186(3) 0.0713(15) Uani 1 1 d . . .
O14 O 0.2216(5) 0.5664(2) 0.0819(3) 0.0655(14) Uani 1 1 d . . .
O16 O 0.4310(6) 0.5845(3) 0.1054(3) 0.091(2) Uani 1 1 d . . .
O17 O 0.4221(5) 0.7023(2) 0.2421(3) 0.0806(18) Uani 1 1 d . . .
N2 N 0.1665(8) 0.8451(4) 0.0710(5) 0.1083(15) Uani 1 1 d U . .
N3 N 0.1823(10) 0.4742(6) -0.1559(6) 0.1330(19) Uani 1 1 d U . .
C3 C 0.0809(7) 0.8936(3) 0.0398(5) 0.071(2) Uani 1 1 d DU . .
H3A H 0.0978 0.9275 0.0724 0.086 Uiso 1 1 calc R . .
H3B H 0.0925 0.9058 -0.0071 0.086 Uiso 1 1 calc R . .
C4 C -0.0380(7) 0.8808(3) 0.0286(4) 0.0656(18) Uani 1 1 d DU . .
H4A H -0.0600 0.8507 -0.0090 0.079 Uiso 1 1 calc R . .
H4B H -0.0517 0.8657 0.0738 0.079 Uiso 1 1 calc R . .
C5 C -0.1041(9) 0.9349(4) 0.0060(6) 0.100(3) Uani 1 1 d DU . .
H5A H -0.0714 0.9672 0.0382 0.120 Uiso 1 1 calc R . .
H5B H -0.1008 0.9454 -0.0434 0.120 Uiso 1 1 calc R . .
C6 C -0.2200(10) 0.9291(6) 0.0076(7) 0.136(5) Uani 1 1 d DU . .
H6A H -0.2585 0.9652 -0.0096 0.204 Uiso 1 1 calc R . .
H6B H -0.2245 0.9215 0.0570 0.204 Uiso 1 1 calc R . .
H6C H -0.2530 0.8969 -0.0235 0.204 Uiso 1 1 calc R . .
C7 C 0.1503(12) 0.8188(4) 0.1398(6) 0.1112(19) Uani 1 1 d DU . .
H7A H 0.2124 0.7928 0.1594 0.133 Uiso 1 1 calc R . .
H7B H 0.0852 0.7940 0.1269 0.133 Uiso 1 1 calc R . .
C8 C 0.1381(11) 0.8591(4) 0.2009(6) 0.1112(19) Uani 1 1 d DU . .
H8A H 0.2082 0.8785 0.2207 0.133 Uiso 1 1 calc R . .
H8B H 0.0852 0.8897 0.1800 0.133 Uiso 1 1 calc R . .
C9 C 0.1037(9) 0.8320(4) 0.2607(6) 0.1112(19) Uani 1 1 d DU . .
H9A H 0.0966 0.8630 0.2949 0.133 Uiso 1 1 calc R . .
H9B H 0.1622 0.8059 0.2861 0.133 Uiso 1 1 calc RD . .
C10 C -0.0031(9) 0.7967(4) 0.2425(6) 0.1112(19) Uani 1 1 d DU . .
H10A H -0.0143 0.7789 0.2864 0.167 Uiso 1 1 calc RD . .
H10B H 0.0012 0.7662 0.2077 0.167 Uiso 1 1 calc R . .
H10C H -0.0635 0.8226 0.2218 0.167 Uiso 1 1 calc R . .
C11 C 0.2739(9) 0.8712(5) 0.0901(7) 0.1083(15) Uani 1 1 d DU . .
H11A H 0.2737 0.9017 0.1263 0.130 Uiso 1 1 calc R . .
H11B H 0.2851 0.8909 0.0466 0.130 Uiso 1 1 calc R . .
C12 C 0.3710(8) 0.8327(5) 0.1193(7) 0.1083(15) Uani 1 1 d DU . .
H12A H 0.3695 0.8173 0.1672 0.130 Uiso 1 1 calc R . .
H12B H 0.3712 0.7996 0.0864 0.130 Uiso 1 1 calc R . .
C13 C 0.4679(8) 0.8692(5) 0.1247(7) 0.1083(15) Uani 1 1 d DU . .
H13A H 0.4649 0.9010 0.1588 0.130 Uiso 1 1 calc R . .
H13B H 0.4613 0.8873 0.0770 0.130 Uiso 1 1 calc R . .
C14 C 0.5791(8) 0.8424(5) 0.1476(7) 0.1083(15) Uani 1 1 d DU . .
H14A H 0.6327 0.8699 0.1388 0.163 Uiso 1 1 calc R . .
H14B H 0.5811 0.8069 0.1198 0.163 Uiso 1 1 calc R . .
H14C H 0.5954 0.8329 0.1989 0.163 Uiso 1 1 calc R . .
C15 C 0.1537(8) 0.7983(3) 0.0140(5) 0.079(2) Uani 1 1 d DU . .
H15A H 0.0766 0.7871 0.0010 0.094 Uiso 1 1 calc R . .
H15B H 0.1944 0.7641 0.0376 0.094 Uiso 1 1 calc R . .
C16 C 0.1861(8) 0.8076(4) -0.0561(5) 0.082(2) Uani 1 1 d DU . .
H16A H 0.1473 0.8419 -0.0807 0.098 Uiso 1 1 calc R . .
H16B H 0.2643 0.8162 -0.0450 0.098 Uiso 1 1 calc R . .
C17 C 0.1630(11) 0.7568(5) -0.1066(5) 0.117(4) Uani 1 1 d DU . .
H17A H 0.0839 0.7509 -0.1208 0.140 Uiso 1 1 calc R . .
H17B H 0.1950 0.7218 -0.0796 0.140 Uiso 1 1 calc R . .
C18 C 0.2032(11) 0.7600(6) -0.1757(6) 0.128(5) Uani 1 1 d DU . .
H18A H 0.1816 0.7248 -0.2042 0.192 Uiso 1 1 calc R . .
H18B H 0.2820 0.7633 -0.1630 0.192 Uiso 1 1 calc R . .
H18C H 0.1715 0.7940 -0.2038 0.192 Uiso 1 1 calc R . .
C19 C 0.1155(9) 0.4979(5) -0.1064(5) 0.089(2) Uani 1 1 d DU . .
H19A H 0.0641 0.4671 -0.1012 0.107 Uiso 1 1 calc R . .
H19B H 0.1653 0.5035 -0.0584 0.107 Uiso 1 1 calc R . .
C20 C 0.0511(7) 0.5537(4) -0.1250(5) 0.090(3) Uani 1 1 d DU . .
H20A H 0.1023 0.5862 -0.1225 0.108 Uiso 1 1 calc R . .
H20B H 0.0077 0.5509 -0.1754 0.108 Uiso 1 1 calc R . .
C21 C -0.0213(7) 0.5676(5) -0.0794(6) 0.105(3) Uani 1 1 d DU . .
H21A H 0.0211 0.5697 -0.0287 0.126 Uiso 1 1 calc R . .
H21B H -0.0748 0.5360 -0.0830 0.126 Uiso 1 1 calc R . .
C22 C -0.0815(12) 0.6256(5) -0.1001(8) 0.135(5) Uani 1 1 d DU . .
H22A H -0.1263 0.6337 -0.0667 0.203 Uiso 1 1 calc R . .
H22B H -0.1273 0.6229 -0.1492 0.203 Uiso 1 1 calc R . .
H22C H -0.0290 0.6569 -0.0976 0.203 Uiso 1 1 calc R . .
C23 C 0.2508(12) 0.4218(6) -0.1215(10) 0.144(3) Uani 1 1 d DU . .
H23A H 0.3015 0.4115 -0.1510 0.173 Uiso 1 1 calc R . .
H23B H 0.2940 0.4328 -0.0730 0.173 Uiso 1 1 calc R . .
C24 C 0.1831(12) 0.3695(6) -0.1152(10) 0.144(3) Uani 1 1 d DU . .
H24A H 0.1460 0.3555 -0.1638 0.173 Uiso 1 1 calc R . .
H24B H 0.1274 0.3803 -0.0898 0.173 Uiso 1 1 calc R . .
C25 C 0.2543(12) 0.3214(6) -0.0738(9) 0.144(3) Uani 1 1 d DU . .
H25A H 0.3194 0.3156 -0.0921 0.173 Uiso 1 1 calc R . .
H25B H 0.2769 0.3304 -0.0218 0.173 Uiso 1 1 calc R . .
C26 C 0.1817(12) 0.2680(6) -0.0878(9) 0.144(3) Uani 1 1 d DU . .
H26A H 0.2200 0.2348 -0.0613 0.217 Uiso 1 1 calc R . .
H26B H 0.1624 0.2592 -0.1394 0.217 Uiso 1 1 calc R . .
H26C H 0.1160 0.2755 -0.0718 0.217 Uiso 1 1 calc R . .
C27 C 0.1146(11) 0.4581(8) -0.2260(6) 0.1330(19) Uani 1 1 d DU . .
H27A H 0.0717 0.4928 -0.2458 0.160 Uiso 1 1 calc R . .
H27B H 0.0630 0.4285 -0.2177 0.160 Uiso 1 1 calc R . .
C28 C 0.1644(10) 0.4347(7) -0.2852(6) 0.1330(19) Uani 1 1 d DU . .
H28A H 0.2233 0.4074 -0.2635 0.160 Uiso 1 1 calc R . .
H28B H 0.1964 0.4673 -0.3063 0.160 Uiso 1 1 calc R . .
C29 C 0.0810(11) 0.4027(6) -0.3467(6) 0.1330(19) Uani 1 1 d DU . .
H29A H 0.1146 0.3699 -0.3662 0.160 Uiso 1 1 calc R . .
H29B H 0.0185 0.3884 -0.3299 0.160 Uiso 1 1 calc R . .
C30 C 0.0483(11) 0.4513(6) -0.4021(6) 0.1330(19) Uani 1 1 d DU . .
H30A H -0.0028 0.4362 -0.4450 0.199 Uiso 1 1 calc R . .
H30B H 0.1125 0.4661 -0.4154 0.199 Uiso 1 1 calc R . .
H30C H 0.0144 0.4828 -0.3814 0.199 Uiso 1 1 calc R . .
C31 C 0.2599(9) 0.5251(7) -0.1633(6) 0.122(4) Uani 1 1 d DU . .
H31A H 0.3029 0.5120 -0.1967 0.146 Uiso 1 1 calc R . .
H31B H 0.2144 0.5577 -0.1872 0.146 Uiso 1 1 calc R . .
C32 C 0.3385(9) 0.5496(5) -0.0971(6) 0.110(3) Uani 1 1 d DU . .
H32A H 0.3950 0.5206 -0.0771 0.132 Uiso 1 1 calc R . .
H32B H 0.2999 0.5589 -0.0597 0.132 Uiso 1 1 calc R . .
C33 C 0.3907(9) 0.6052(5) -0.1182(6) 0.114(4) Uani 1 1 d DU . .
H33A H 0.4414 0.5932 -0.1470 0.137 Uiso 1 1 calc R . .
H33B H 0.3330 0.6281 -0.1504 0.137 Uiso 1 1 calc R . .
C34 C 0.4518(14) 0.6459(7) -0.0591(7) 0.158(6) Uani 1 1 d DU . .
H34A H 0.4811 0.6785 -0.0810 0.236 Uiso 1 1 calc R . .
H34B H 0.5110 0.6247 -0.0270 0.236 Uiso 1 1 calc R . .
H34C H 0.4025 0.6605 -0.0315 0.236 Uiso 1 1 calc R . .
N1 N 0.3020(10) 0.7124(5) 0.3629(6) 0.124(2) Uani 1 1 d U . .
C1 C 0.2711(10) 0.7513(7) 0.4179(6) 0.124(2) Uani 1 1 d DU . .
H1A H 0.2671 0.7922 0.4016 0.149 Uiso 1 1 calc RD . .
H1B H 0.3252 0.7485 0.4647 0.149 Uiso 1 1 calc R . .
C2 C 0.1589(9) 0.7304(6) 0.4255(6) 0.124(2) Uani 1 1 d DU . .
H2A H 0.1360 0.7545 0.4611 0.186 Uiso 1 1 calc R . .
H2B H 0.1640 0.6899 0.4413 0.186 Uiso 1 1 calc RD . .
H2C H 0.1061 0.7337 0.3790 0.186 Uiso 1 1 calc RD . .

loop_
_atom_site_aniso_label
_atom_site_aniso_U_11
_atom_site_aniso_U_22
_atom_site_aniso_U_33
_atom_site_aniso_U_23
_atom_site_aniso_U_13
_atom_site_aniso_U_12
Mo1 0.0909(6) 0.0497(4) 0.0674(4) -0.0103(3) 0.0108(4) 0.0018(4)
Mo2 0.0600(4) 0.0789(5) 0.0919(5) 0.0297(5) 0.0190(4) -0.0034(4)
Mo3 0.0974(6) 0.0610(4) 0.0597(4) -0.0050(3) 0.0117(4) 0.0168(4)
Mo4 0.0560(4) 0.0464(3) 0.0757(4) 0.0145(3) 0.0141(3) -0.0009(3)
Mo5 0.0526(4) 0.0664(4) 0.0660(4) 0.0138(3) 0.0069(3) 0.0019(3)
Mo6 0.0543(4) 0.0462(3) 0.0636(3) 0.0094(3) 0.0026(3) -0.0005(3)
O1 0.052(3) 0.045(2) 0.049(2) -0.003(2) 0.016(2) 0.008(2)
O2 0.065(2) 0.063(2) 0.0324(12) -0.0024(15) -0.0063(12) 0.0101(18)
O3 0.065(2) 0.063(2) 0.0324(12) -0.0024(15) -0.0063(12) 0.0101(18)
O4 0.077(4) 0.098(5) 0.121(5) 0.067(4) 0.025(4) 0.005(4)
O5 0.074(4) 0.119(6) 0.089(4) 0.017(4) 0.013(3) -0.005(4)
O6 0.056(4) 0.096(5) 0.116(5) 0.008(4) 0.002(3) 0.011(4)
O9 0.051(3) 0.077(4) 0.097(4) 0.030(3) 0.002(3) -0.012(3)
O11 0.055(3) 0.044(2) 0.070(3) -0.006(2) -0.005(2) 0.008(2)
O15 0.071(4) 0.051(3) 0.075(3) 0.004(3) 0.003(3) 0.009(3)
O18 0.090(4) 0.090(4) 0.065(3) 0.015(3) 0.021(3) 0.034(4)
O7 0.069(4) 0.060(3) 0.089(4) 0.003(3) -0.005(3) 0.000(3)
O8 0.077(4) 0.082(4) 0.082(3) 0.023(3) 0.046(3) 0.027(3)
O10 0.073(4) 0.094(5) 0.098(4) 0.046(4) 0.015(3) 0.012(4)
O12 0.059(3) 0.042(2) 0.063(3) 0.003(2) 0.012(2) -0.006(2)
O13 0.084(4) 0.043(2) 0.081(3) 0.005(3) 0.009(3) 0.012(3)
O14 0.084(4) 0.056(3) 0.053(2) 0.013(2) 0.010(2) 0.007(3)
O16 0.086(4) 0.117(6) 0.075(3) 0.021(4) 0.029(3) 0.018(4)
O17 0.087(5) 0.050(3) 0.095(4) 0.012(3) 0.004(3) -0.014(3)
N2 0.103(3) 0.084(3) 0.121(3) 0.001(3) -0.005(3) 0.003(2)
N3 0.110(4) 0.170(5) 0.117(4) -0.021(4) 0.025(3) 0.007(4)
C3 0.090(5) 0.042(3) 0.069(4) -0.005(4) -0.004(4) 0.015(4)
C4 0.094(5) 0.036(3) 0.068(4) -0.002(4) 0.022(4) -0.006(3)
C5 0.132(8) 0.075(6) 0.083(5) 0.001(5) 0.006(6) 0.045(6)
C6 0.140(9) 0.150(12) 0.120(9) -0.005(10) 0.035(8) 0.055(10)
C7 0.152(6) 0.056(3) 0.119(4) -0.008(3) 0.022(4) -0.001(3)
C8 0.152(6) 0.056(3) 0.119(4) -0.008(3) 0.022(4) -0.001(3)
C9 0.152(6) 0.056(3) 0.119(4) -0.008(3) 0.022(4) -0.001(3)
C10 0.152(6) 0.056(3) 0.119(4) -0.008(3) 0.022(4) -0.001(3)
C11 0.103(3) 0.084(3) 0.121(3) 0.001(3) -0.005(3) 0.003(2)
C12 0.103(3) 0.084(3) 0.121(3) 0.001(3) -0.005(3) 0.003(2)
C13 0.103(3) 0.084(3) 0.121(3) 0.001(3) -0.005(3) 0.003(2)
C14 0.103(3) 0.084(3) 0.121(3) 0.001(3) -0.005(3) 0.003(2)
C15 0.083(6) 0.033(3) 0.108(5) -0.002(4) 0.001(5) 0.003(4)
C16 0.079(6) 0.071(5) 0.086(4) 0.027(4) 0.002(4) 0.000(5)
C17 0.133(11) 0.109(9) 0.096(6) -0.016(6) 0.006(6) -0.009(8)
C18 0.131(11) 0.125(10) 0.119(8) -0.022(8) 0.016(7) 0.055(9)
C19 0.092(6) 0.097(6) 0.076(5) 0.011(5) 0.016(4) -0.018(5)
C20 0.055(5) 0.070(5) 0.122(7) 0.016(5) -0.022(4) -0.020(4)
C21 0.035(4) 0.133(8) 0.137(8) 0.012(8) 0.002(4) -0.016(5)
C22 0.136(12) 0.120(9) 0.162(12) -0.023(9) 0.058(10) -0.011(7)
C23 0.107(5) 0.134(5) 0.190(7) -0.029(5) 0.034(5) -0.009(4)
C24 0.107(5) 0.134(5) 0.190(7) -0.029(5) 0.034(5) -0.009(4)
C25 0.107(5) 0.134(5) 0.190(7) -0.029(5) 0.034(5) -0.009(4)
C26 0.107(5) 0.134(5) 0.190(7) -0.029(5) 0.034(5) -0.009(4)
C27 0.110(4) 0.170(5) 0.117(4) -0.021(4) 0.025(3) 0.007(4)
C28 0.110(4) 0.170(5) 0.117(4) -0.021(4) 0.025(3) 0.007(4)
C29 0.110(4) 0.170(5) 0.117(4) -0.021(4) 0.025(3) 0.007(4)
C30 0.110(4) 0.170(5) 0.117(4) -0.021(4) 0.025(3) 0.007(4)
C31 0.074(7) 0.177(9) 0.115(7) -0.001(8) 0.024(5) -0.007(6)
C32 0.081(7) 0.142(9) 0.116(7) 0.008(7) 0.044(5) 0.002(6)
C33 0.073(6) 0.150(10) 0.135(8) 0.013(8) 0.052(6) 0.000(6)
C34 0.189(17) 0.172(14) 0.119(9) 0.016(9) 0.051(10) -0.033(12)
N1 0.119(6) 0.152(6) 0.101(4) 0.004(4) 0.026(4) 0.018(5)
C1 0.119(6) 0.152(6) 0.101(4) 0.004(4) 0.026(4) 0.018(5)
C2 0.119(6) 0.152(6) 0.101(4) 0.004(4) 0.026(4) 0.018(5)

loop_
_atom_type_symbol
_atom_type_description
_atom_type_scat_dispersion_real
_atom_type_scat_dispersion_imag
_atom_type_scat_source
C C 0.0033 0.0016 'International Tables Vol C Tables 4.2.6.8 and 6.1.1.4'
H H 0.0000 0.0000 'International Tables Vol C Tables 4.2.6.8 and 6.1.1.4'
N N 0.0061 0.0033 'International Tables Vol C Tables 4.2.6.8 and 6.1.1.4'
O O 0.0106 0.0060 'International Tables Vol C Tables 4.2.6.8 and 6.1.1.4'
Mo Mo -1.6832 0.6857 'International Tables Vol C Tables 4.2.6.8 and 6.1.1.4'

loop_
_geom_angle_atom_site_label_1
_geom_angle_atom_site_label_2
_geom_angle_atom_site_label_3
_geom_angle
_geom_angle_site_symmetry_1
_geom_angle_site_symmetry_3
_geom_angle_publ_flag
N1 Mo1 O17 114.5(4) . . ?
N1 Mo1 O13 99.0(4) . . ?
O17 Mo1 O13 86.9(3) . . ?
N1 Mo1 O7 107.1(4) . . ?
O17 Mo1 O7 87.5(3) . . ?
O13 Mo1 O7 153.2(2) . . ?
N1 Mo1 O18 91.6(5) . . ?
O17 Mo1 O18 153.8(2) . . ?
O13 Mo1 O18 86.8(3) . . ?
O7 Mo1 O18 86.8(3) . . ?
N1 Mo1 O1 165.6(4) . . ?
O17 Mo1 O1 78.9(2) . . ?
O13 Mo1 O1 75.7(2) . . ?
O7 Mo1 O1 77.5(2) . . ?
O18 Mo1 O1 74.9(2) . . ?
O2 Mo2 O16 107.2(3) . . ?
O2 Mo2 O12 106.0(2) . . ?
O16 Mo2 O12 85.9(3) . . ?
O2 Mo2 O10 101.9(3) . . ?
O16 Mo2 O10 87.5(3) . . ?
O12 Mo2 O10 152.0(3) . . ?
O2 Mo2 O17 101.1(2) . . ?
O16 Mo2 O17 151.7(3) . . ?
O12 Mo2 O17 87.9(2) . . ?
O10 Mo2 O17 85.1(3) . . ?
O2 Mo2 O1 176.25(18) . . ?
O16 Mo2 O1 76.3(2) . . ?
O12 Mo2 O1 75.49(19) . . ?
O10 Mo2 O1 76.5(2) . . ?
O17 Mo2 O1 75.5(2) . . ?
O3 Mo3 O14 107.2(2) . . ?
O3 Mo3 O16 96.7(3) . . ?
O14 Mo3 O16 85.4(3) . . ?
O3 Mo3 O8 100.2(2) . . ?
O14 Mo3 O8 152.2(2) . . ?
O16 Mo3 O8 86.4(3) . . ?
O3 Mo3 O15 111.9(2) . . ?
O14 Mo3 O15 87.6(2) . . ?
O16 Mo3 O15 151.3(3) . . ?
O8 Mo3 O15 87.0(2) . . ?
O3 Mo3 O1 172.0(2) . . ?
O14 Mo3 O1 76.13(19) . . ?
O16 Mo3 O1 76.1(2) . . ?
O8 Mo3 O1 76.1(2) . . ?
O15 Mo3 O1 75.2(2) . . ?
O4 Mo4 O18 103.6(4) . . ?
O4 Mo4 O11 104.0(3) . . ?
O18 Mo4 O11 87.9(2) . . ?
O4 Mo4 O9 102.1(3) . . ?
O18 Mo4 O9 86.7(3) . . ?
O11 Mo4 O9 153.9(3) . . ?
O4 Mo4 O15 103.9(3) . . ?
O18 Mo4 O15 152.4(3) . . ?
O11 Mo4 O15 87.5(2) . . ?
O9 Mo4 O15 85.6(3) . . ?
O4 Mo4 O1 177.7(3) . . ?
O18 Mo4 O1 75.6(2) . . ?
O11 Mo4 O1 78.2(2) . . ?
O9 Mo4 O1 75.7(2) . . ?
O15 Mo4 O1 76.9(2) . . ?
O5 Mo5 O8 106.4(3) . . ?
O5 Mo5 O7 101.3(3) . . ?
O8 Mo5 O7 152.3(2) . . ?
O5 Mo5 O10 105.1(3) . . ?
O8 Mo5 O10 87.3(3) . . ?
O7 Mo5 O10 86.3(3) . . ?
O5 Mo5 O11 102.3(3) . . ?
O8 Mo5 O11 87.6(2) . . ?
O7 Mo5 O11 85.7(2) . . ?
O10 Mo5 O11 152.5(2) . . ?
O5 Mo5 O1 176.4(3) . . ?
O8 Mo5 O1 76.7(2) . . ?
O7 Mo5 O1 75.60(19) . . ?
O10 Mo5 O1 76.7(2) . . ?
O11 Mo5 O1 75.82(18) . . ?
O6 Mo6 O13 104.4(3) . . ?
O6 Mo6 O12 103.3(3) . . ?
O13 Mo6 O12 86.0(2) . . ?
O6 Mo6 O9 104.7(3) . . ?
O13 Mo6 O9 87.5(3) . . ?
O12 Mo6 O9 152.0(2) . . ?
O6 Mo6 O14 104.3(3) . . ?
O13 Mo6 O14 151.2(2) . . ?
O12 Mo6 O14 85.2(2) . . ?
O9 Mo6 O14 87.5(3) . . ?
O6 Mo6 O1 178.9(3) . . ?
O13 Mo6 O1 74.52(19) . . ?
O12 Mo6 O1 76.82(18) . . ?
O9 Mo6 O1 75.1(2) . . ?
O14 Mo6 O1 76.82(18) . . ?
Mo1 O1 Mo4 91.42(15) . . ?
Mo1 O1 Mo6 91.63(16) . . ?
Mo4 O1 Mo6 91.87(17) . . ?
Mo1 O1 Mo5 90.15(15) . . ?
Mo4 O1 Mo5 90.02(15) . . ?
Mo6 O1 Mo5 177.4(2) . . ?
Mo1 O1 Mo3 177.6(2) . . ?
Mo4 O1 Mo3 90.60(17) . . ?
Mo6 O1 Mo3 89.65(14) . . ?
Mo5 O1 Mo3 88.50(15) . . ?
Mo1 O1 Mo2 89.67(17) . . ?
Mo4 O1 Mo2 178.2(2) . . ?
Mo6 O1 Mo2 89.51(15) . . ?
Mo5 O1 Mo2 88.57(16) . . ?
Mo3 O1 Mo2 88.27(14) . . ?
Mo4 O9 Mo6 117.2(3) . . ?
Mo4 O11 Mo5 115.9(3) . . ?
Mo3 O15 Mo4 117.3(3) . . ?
Mo4 O18 Mo1 118.1(3) . . ?
Mo5 O7 Mo1 116.7(3) . . ?
Mo5 O8 Mo3 118.8(3) . . ?
Mo2 O10 Mo5 118.2(3) . . ?
Mo2 O12 Mo6 118.2(2) . . ?
Mo1 O13 Mo6 118.2(3) . . ?
Mo3 O14 Mo6 117.4(3) . . ?
Mo2 O16 Mo3 119.4(3) . . ?
Mo1 O17 Mo2 116.0(3) . . ?
C11 N2 C7 105.7(10) . . ?
C11 N2 C15 113.6(10) . . ?
C7 N2 C15 109.3(8) . . ?
C11 N2 C3 108.9(8) . . ?
C7 N2 C3 112.5(10) . . ?
C15 N2 C3 107.0(7) . . ?
C27 N3 C19 111.7(10) . . ?
C27 N3 C23 109.9(14) . . ?
C19 N3 C23 111.1(11) . . ?
C27 N3 C31 110.7(12) . . ?
C19 N3 C31 104.7(11) . . ?
C23 N3 C31 108.7(11) . . ?
C4 C3 N2 119.8(7) . . ?
C4 C3 H3A 107.4 . . ?
N2 C3 H3A 107.4 . . ?
C4 C3 H3B 107.4 . . ?
N2 C3 H3B 107.4 . . ?
H3A C3 H3B 106.9 . . ?
C5 C4 C3 110.7(7) . . ?
C5 C4 H4A 109.5 . . ?
C3 C4 H4A 109.5 . . ?
C5 C4 H4B 109.5 . . ?
C3 C4 H4B 109.5 . . ?
H4A C4 H4B 108.1 . . ?
C6 C5 C4 114.0(10) . . ?
C6 C5 H5A 108.7 . . ?
C4 C5 H5A 108.7 . . ?
C6 C5 H5B 108.7 . . ?
C4 C5 H5B 108.7 . . ?
H5A C5 H5B 107.6 . . ?
C5 C6 H6A 109.5 . . ?
C5 C6 H6B 109.5 . . ?
H6A C6 H6B 109.5 . . ?
C5 C6 H6C 109.5 . . ?
H6A C6 H6C 109.5 . . ?
H6B C6 H6C 109.5 . . ?
N2 C7 C8 119.0(8) . . ?
N2 C7 H7A 107.6 . . ?
C8 C7 H7A 107.6 . . ?
N2 C7 H7B 107.6 . . ?
C8 C7 H7B 107.6 . . ?
H7A C7 H7B 107.0 . . ?
C9 C8 C7 116.5(8) . . ?
C9 C8 H8A 108.2 . . ?
C7 C8 H8A 108.2 . . ?
C9 C8 H8B 108.2 . . ?
C7 C8 H8B 108.2 . . ?
H8A C8 H8B 107.3 . . ?
C8 C9 C10 117.7(10) . . ?
C8 C9 H9A 107.9 . . ?
C10 C9 H9A 107.9 . . ?
C8 C9 H9B 107.9 . . ?
C10 C9 H9B 107.9 . . ?
H9A C9 H9B 107.2 . . ?
C9 C10 H10A 109.5 . . ?
C9 C10 H10B 109.5 . . ?
H10A C10 H10B 109.5 . . ?
C9 C10 H10C 109.5 . . ?
H10A C10 H10C 109.5 . . ?
H10B C10 H10C 109.5 . . ?
N2 C11 C12 119.0(9) . . ?
N2 C11 H11A 107.6 . . ?
C12 C11 H11A 107.6 . . ?
N2 C11 H11B 107.6 . . ?
C12 C11 H11B 107.6 . . ?
H11A C11 H11B 107.0 . . ?
C13 C12 C11 106.7(9) . . ?
C13 C12 H12A 110.4 . . ?
C11 C12 H12A 110.4 . . ?
C13 C12 H12B 110.4 . . ?
C11 C12 H12B 110.4 . . ?
H12A C12 H12B 108.6 . . ?
C12 C13 C14 119.9(9) . . ?
C12 C13 H13A 107.3 . . ?
C14 C13 H13A 107.3 . . ?
C12 C13 H13B 107.3 . . ?
C14 C13 H13B 107.3 . . ?
H13A C13 H13B 106.9 . . ?
C13 C14 H14A 109.5 . . ?
C13 C14 H14B 109.5 . . ?
H14A C14 H14B 109.5 . . ?
C13 C14 H14C 109.5 . . ?
H14A C14 H14C 109.5 . . ?
H14B C14 H14C 109.5 . . ?
N2 C15 C16 122.3(8) . . ?
N2 C15 H15A 106.8 . . ?
C16 C15 H15A 106.8 . . ?
N2 C15 H15B 106.8 . . ?
C16 C15 H15B 106.8 . . ?
H15A C15 H15B 106.6 . . ?
C17 C16 C15 114.1(8) . . ?
C17 C16 H16A 108.7 . . ?
C15 C16 H16A 108.7 . . ?
C17 C16 H16B 108.7 . . ?
C15 C16 H16B 108.7 . . ?
H16A C16 H16B 107.6 . . ?
C16 C17 C18 117.6(10) . . ?
C16 C17 H17A 107.9 . . ?
C18 C17 H17A 107.9 . . ?
C16 C17 H17B 107.9 . . ?
C18 C17 H17B 107.9 . . ?
H17A C17 H17B 107.2 . . ?
C17 C18 H18A 109.5 . . ?
C17 C18 H18B 109.5 . . ?
H18A C18 H18B 109.5 . . ?
C17 C18 H18C 109.5 . . ?
H18A C18 H18C 109.5 . . ?
H18B C18 H18C 109.5 . . ?
C20 C19 N3 120.7(10) . . ?
C20 C19 H19A 107.2 . . ?
N3 C19 H19A 107.2 . . ?
C20 C19 H19B 107.2 . . ?
N3 C19 H19B 107.2 . . ?
H19A C19 H19B 106.8 . . ?
C21 C20 C19 115.6(9) . . ?
C21 C20 H20A 108.4 . . ?
C19 C20 H20A 108.4 . . ?
C21 C20 H20B 108.4 . . ?
C19 C20 H20B 108.4 . . ?
H20A C20 H20B 107.4 . . ?
C20 C21 C22 112.7(10) . . ?
C20 C21 H21A 109.1 . . ?
C22 C21 H21A 109.1 . . ?
C20 C21 H21B 109.1 . . ?
C22 C21 H21B 109.1 . . ?
H21A C21 H21B 107.8 . . ?
C21 C22 H22A 109.5 . . ?
C21 C22 H22B 109.5 . . ?
H22A C22 H22B 109.5 . . ?
C21 C22 H22C 109.5 . . ?
H22A C22 H22C 109.5 . . ?
H22B C22 H22C 109.5 . . ?
C24 C23 N3 112.6(12) . . ?
C24 C23 H23A 109.1 . . ?
N3 C23 H23A 109.1 . . ?
C24 C23 H23B 109.1 . . ?
N3 C23 H23B 109.1 . . ?
H23A C23 H23B 107.8 . . ?
C23 C24 C25 110.0(12) . . ?
C23 C24 H24A 109.7 . . ?
C25 C24 H24A 109.7 . . ?
C23 C24 H24B 109.7 . . ?
C25 C24 H24B 109.7 . . ?
H24A C24 H24B 108.2 . . ?
C26 C25 C24 103.6(11) . . ?
C26 C25 H25A 111.0 . . ?
C24 C25 H25A 111.0 . . ?
C26 C25 H25B 111.0 . . ?
C24 C25 H25B 111.0 . . ?
H25A C25 H25B 109.0 . . ?
C25 C26 H26A 109.5 . . ?
C25 C26 H26B 109.5 . . ?
H26A C26 H26B 109.5 . . ?
C25 C26 H26C 109.5 . . ?
H26A C26 H26C 109.5 . . ?
H26B C26 H26C 109.5 . . ?
N3 C27 C28 120.9(12) . . ?
N3 C27 H27A 107.1 . . ?
C28 C27 H27A 107.1 . . ?
N3 C27 H27B 107.1 . . ?
C28 C27 H27B 107.1 . . ?
H27A C27 H27B 106.8 . . ?
C27 C28 C29 113.2(11) . . ?
C27 C28 H28A 108.9 . . ?
C29 C28 H28A 108.9 . . ?
C27 C28 H28B 108.9 . . ?
C29 C28 H28B 108.9 . . ?
H28A C28 H28B 107.8 . . ?
C30 C29 C28 101.3(10) . . ?
C30 C29 H29A 111.5 . . ?
C28 C29 H29A 111.5 . . ?
C30 C29 H29B 111.5 . . ?
C28 C29 H29B 111.5 . . ?
H29A C29 H29B 109.3 . . ?
C29 C30 H30A 109.5 . . ?
C29 C30 H30B 109.5 . . ?
H30A C30 H30B 109.5 . . ?
C29 C30 H30C 109.5 . . ?
H30A C30 H30C 109.5 . . ?
H30B C30 H30C 109.5 . . ?
C32 C31 N3 120.4(11) . . ?
C32 C31 H31A 107.2 . . ?
N3 C31 H31A 107.2 . . ?
C32 C31 H31B 107.2 . . ?
N3 C31 H31B 107.2 . . ?
H31A C31 H31B 106.9 . . ?
C31 C32 C33 109.2(10) . . ?
C31 C32 H32A 109.8 . . ?
C33 C32 H32A 109.8 . . ?
C31 C32 H32B 109.8 . . ?
C33 C32 H32B 109.8 . . ?
H32A C32 H32B 108.3 . . ?
C34 C33 C32 119.3(10) . . ?
C34 C33 H33A 107.5 . . ?
C32 C33 H33A 107.5 . . ?
C34 C33 H33B 107.5 . . ?
C32 C33 H33B 107.5 . . ?
H33A C33 H33B 107.0 . . ?
C33 C34 H34A 109.5 . . ?
C33 C34 H34B 109.5 . . ?
H34A C34 H34B 109.5 . . ?
C33 C34 H34C 109.5 . . ?
H34A C34 H34C 109.5 . . ?
H34B C34 H34C 109.5 . . ?
C1 N1 Mo1 178.1(10) . . ?
N1 C1 C2 106.8(11) . . ?
N1 C1 H1A 110.4 . . ?
C2 C1 H1A 110.4 . . ?
N1 C1 H1B 110.4 . . ?
C2 C1 H1B 110.4 . . ?
H1A C1 H1B 108.6 . . ?
C1 C2 H2A 109.5 . . ?
C1 C2 H2B 109.5 . . ?
H2A C2 H2B 109.5 . . ?
C1 C2 H2C 109.5 . . ?
H2A C2 H2C 109.5 . . ?
H2B C2 H2C 109.5 . . ?

loop_
_geom_bond_atom_site_label_1
_geom_bond_atom_site_label_2
_geom_bond_distance
_geom_bond_site_symmetry_2
_geom_bond_publ_flag
Mo1 N1 1.705(11) . ?
Mo1 O17 1.896(7) . ?
Mo1 O13 1.901(6) . ?
Mo1 O7 1.925(6) . ?
Mo1 O18 1.925(7) . ?
Mo1 O1 2.260(4) . ?
Mo2 O2 1.672(6) . ?
Mo2 O16 1.891(8) . ?
Mo2 O12 1.909(5) . ?
Mo2 O10 1.912(6) . ?
Mo2 O17 1.946(7) . ?
Mo2 O1 2.359(5) . ?
Mo3 O3 1.677(5) . ?
Mo3 O14 1.903(5) . ?
Mo3 O16 1.910(8) . ?
Mo3 O8 1.920(6) . ?
Mo3 O15 1.925(6) . ?
Mo3 O1 2.352(4) . ?
Mo4 O4 1.664(6) . ?
Mo4 O18 1.864(7) . ?
Mo4 O11 1.913(5) . ?
Mo4 O9 1.925(6) . ?
Mo4 O15 1.931(6) . ?
Mo4 O1 2.279(5) . ?
Mo5 O5 1.671(7) . ?
Mo5 O8 1.892(6) . ?
Mo5 O7 1.910(6) . ?
Mo5 O10 1.920(6) . ?
Mo5 O11 1.948(6) . ?
Mo5 O1 2.349(4) . ?
Mo6 O6 1.677(6) . ?
Mo6 O13 1.911(6) . ?
Mo6 O12 1.916(5) . ?
Mo6 O9 1.929(6) . ?
Mo6 O14 1.936(6) . ?
Mo6 O1 2.301(4) . ?
N2 C11 1.433(14) . ?
N2 C7 1.484(15) . ?
N2 C15 1.485(12) . ?
N2 C3 1.544(11) . ?
N3 C27 1.426(15) . ?
N3 C19 1.498(15) . ?
N3 C23 1.511(18) . ?
N3 C31 1.535(16) . ?
C3 C4 1.481(10) . ?
C3 H3A 0.9700 . ?
C3 H3B 0.9700 . ?
C4 C5 1.479(9) . ?
C4 H4A 0.9700 . ?
C4 H4B 0.9700 . ?
C5 C6 1.468(12) . ?
C5 H5A 0.9700 . ?
C5 H5B 0.9700 . ?
C6 H6A 0.9600 . ?
C6 H6B 0.9600 . ?
C6 H6C 0.9600 . ?
C7 C8 1.503(11) . ?
C7 H7A 0.9700 . ?
C7 H7B 0.9700 . ?
C8 C9 1.439(11) . ?
C8 H8A 0.9700 . ?
C8 H8B 0.9700 . ?
C9 C10 1.522(8) . ?
C9 H9A 0.9700 . ?
C9 H9B 0.9700 . ?
C10 H10A 0.9600 . ?
C10 H10B 0.9600 . ?
C10 H10C 0.9600 . ?
C11 C12 1.486(11) . ?
C11 H11A 0.9700 . ?
C11 H11B 0.9700 . ?
C12 C13 1.451(12) . ?
C12 H12A 0.9700 . ?
C12 H12B 0.9700 . ?
C13 C14 1.482(8) . ?
C13 H13A 0.9700 . ?
C13 H13B 0.9700 . ?
C14 H14A 0.9600 . ?
C14 H14B 0.9600 . ?
C14 H14C 0.9600 . ?
C15 C16 1.489(10) . ?
C15 H15A 0.9700 . ?
C15 H15B 0.9700 . ?
C16 C17 1.472(11) . ?
C16 H16A 0.9700 . ?
C16 H16B 0.9700 . ?
C17 C18 1.508(8) . ?
C17 H17A 0.9700 . ?
C17 H17B 0.9700 . ?
C18 H18A 0.9600 . ?
C18 H18B 0.9600 . ?
C18 H18C 0.9600 . ?
C19 C20 1.490(11) . ?
C19 H19A 0.9700 . ?
C19 H19B 0.9700 . ?
C20 C21 1.431(11) . ?
C20 H20A 0.9700 . ?
C20 H20B 0.9700 . ?
C21 C22 1.513(8) . ?
C21 H21A 0.9700 . ?
C21 H21B 0.9700 . ?
C22 H22A 0.9600 . ?
C22 H22B 0.9600 . ?
C22 H22C 0.9600 . ?
C23 C24 1.477(12) . ?
C23 H23A 0.9700 . ?
C23 H23B 0.9700 . ?
C24 C25 1.497(13) . ?
C24 H24A 0.9700 . ?
C24 H24B 0.9700 . ?
C25 C26 1.495(12) . ?
C25 H25A 0.9700 . ?
C25 H25B 0.9700 . ?
C26 H26A 0.9600 . ?
C26 H26B 0.9600 . ?
C26 H26C 0.9600 . ?
C27 C28 1.502(12) . ?
C27 H27A 0.9700 . ?
C27 H27B 0.9700 . ?
C28 C29 1.532(12) . ?
C28 H28A 0.9700 . ?
C28 H28B 0.9700 . ?
C29 C30 1.499(8) . ?
C29 H29A 0.9700 . ?
C29 H29B 0.9700 . ?
C30 H30A 0.9600 . ?
C30 H30B 0.9600 . ?
C30 H30C 0.9600 . ?
C31 C32 1.489(11) . ?
C31 H31A 0.9700 . ?
C31 H31B 0.9700 . ?
C32 C33 1.514(11) . ?
C32 H32A 0.9700 . ?
C32 H32B 0.9700 . ?
C33 C34 1.497(8) . ?
C33 H33A 0.9700 . ?
C33 H33B 0.9700 . ?
C34 H34A 0.9600 . ?
C34 H34B 0.9600 . ?
C34 H34C 0.9600 . ?
N1 C1 1.481(15) . ?
C1 C2 1.524(9) . ?
C1 H1A 0.9700 . ?
C1 H1B 0.9700 . ?
C2 H2A 0.9600 . ?
C2 H2B 0.9600 . ?
C2 H2C 0.9600 . ?
